data_7714943
loop_
_publ_author_name
'Osipov, Nikita G.'
'Faraonov, Maxim A.'
'Yakushev, Ilya A.'
'Denisov, Nikolay N.'
'Otsuka, Akihiro'
'Kitagawa, Hiroshi'
'Konarev, Dmitri V.'

_publ_section_title
;
 Slow magnetic relaxation in a complex of photochromic spiropyran in a
 merocyanine form and cobalt(II) hexafluoroacetylacetonate.
;
_journal_issue 7
_journal_name_full 'Dalton transactions (Cambridge, England : 2003)'
_journal_page_first 3159
_journal_page_last 3166
_journal_paper_doi 10.1039/d3dt04253g
_journal_volume 53
_journal_year 2024
_chemical_formula_moiety 'C30 H22 Co F12 N2 O8'
_chemical_formula_sum 'C30 H22 Co F12 N2 O8'
_chemical_formula_weight 825.42
_space_group_crystal_system triclinic
_space_group_IT_number 2
_space_group_name_Hall '-P 1'
_space_group_name_H-M_alt 'P -1'
_atom_sites_solution_hydrogens geom
_atom_sites_solution_primary direct
_atom_sites_solution_secondary difmap
_audit_creation_method SHELXL-2019/3
_audit_update_record
;
2023-10-28 deposited with the CCDC.	2024-01-08 downloaded from the CCDC.
;
_cell_angle_alpha 87.667(4)
_cell_angle_beta 88.472(4)
_cell_angle_gamma 83.159(4)
_cell_formula_units_Z 2
_cell_length_a 9.4583(12)
_cell_length_b 13.1429(17)
_cell_length_c 13.5183(18)
_cell_measurement_reflns_used 3938
_cell_measurement_temperature 150(2)
_cell_measurement_theta_max 25.73
_cell_measurement_theta_min 2.52
_cell_volume 1666.7(4)
_computing_cell_refinement 'Bruker SAINT'
_computing_data_collection 'Bruker APEX3'
_computing_data_reduction 'Bruker SAINT'
_computing_publication_material 'Bruker SHELXTL'
_computing_structure_refinement 'SHELXL-2019/2 (Sheldrick, 2019)'
_computing_structure_solution 'SHELXT-2014/5 (Sheldrick, 2014)'
_diffrn_ambient_temperature 150(2)
_diffrn_measured_fraction_theta_full 0.970
_diffrn_measured_fraction_theta_max 0.958
_diffrn_measurement_device_type 'Bruker D8 Venture'
_diffrn_measurement_method \w
_diffrn_radiation_type MoK\a
_diffrn_radiation_wavelength 0.71073
_diffrn_reflns_av_R_equivalents 0.0495
_diffrn_reflns_av_unetI/netI 0.0972
_diffrn_reflns_Laue_measured_fraction_full 0.970
_diffrn_reflns_Laue_measured_fraction_max 0.958
_diffrn_reflns_limit_h_max 12
_diffrn_reflns_limit_h_min -12
_diffrn_reflns_limit_k_max 17
_diffrn_reflns_limit_k_min -17
_diffrn_reflns_limit_l_max 18
_diffrn_reflns_limit_l_min -18
_diffrn_reflns_number 14914
_diffrn_reflns_point_group_measured_fraction_full 0.970
_diffrn_reflns_point_group_measured_fraction_max 0.958
_diffrn_reflns_theta_full 25.242
_diffrn_reflns_theta_max 28.651
_diffrn_reflns_theta_min 2.130
_diffrn_source 'microfocus sealed X-ray tube'
_exptl_absorpt_coefficient_mu 0.634
_exptl_absorpt_correction_T_max 0.7458
_exptl_absorpt_correction_T_min 0.5170
_exptl_absorpt_correction_type multi-scan
_exptl_absorpt_process_details
;
 SADABS 2016/2: Krause, L., Herbst-Irmer, R., Sheldrick G.M. & Stalke D.,
 J. Appl. Cryst. 48 (2015) 3-10
;
_exptl_crystal_colour red
_exptl_crystal_density_diffrn 1.645
_exptl_crystal_density_meas ?
_exptl_crystal_description prism
_exptl_crystal_F_000 830
_exptl_crystal_size_max 0.160
_exptl_crystal_size_mid 0.090
_exptl_crystal_size_min 0.070
_refine_diff_density_max 0.471
_refine_diff_density_min -0.858
_refine_diff_density_rms 0.076
_refine_ls_extinction_method none
_refine_ls_goodness_of_fit_ref 1.045
_refine_ls_hydrogen_treatment constr
_refine_ls_matrix_type full
_refine_ls_number_parameters 547
_refine_ls_number_reflns 8205
_refine_ls_number_restraints 256
_refine_ls_restrained_S_all 1.069
_refine_ls_R_factor_all 0.1173
_refine_ls_R_factor_gt 0.0573
_refine_ls_shift/su_max 0.000
_refine_ls_shift/su_mean 0.000
_refine_ls_structure_factor_coef Fsqd
_refine_ls_weighting_details 'w=1/[\s^2^(Fo^2^)+(0.0693P)^2^] where P=(Fo^2^+2Fc^2^)/3'
_refine_ls_weighting_scheme calc
_refine_ls_wR_factor_gt 0.1403
_refine_ls_wR_factor_ref 0.1686
_reflns_Friedel_coverage 0.000
_reflns_number_gt 4616
_reflns_number_total 8205
_reflns_threshold_expression 'I > 2\s(I)'
_cod_data_source_file d3dt04253g2.cif
_cod_data_source_block 23ma40_150
_cod_depositor_comments
;
The following automatic conversions were performed:

data item '_exptl_crystal_density_meas' value 'not measured' was
changed to '?' -- the value is perceived as not measured.

Automatic conversion script
Id: cif_fix_values 8170 2020-07-09 18:12:32Z antanas 

 Adding full bibliography for 7714942--7714943.cif.
;
_cod_database_code 7714943
_shelx_shelxl_version_number 2019/3
_shelx_space_group_comment
;
The symmetry employed for this shelxl refinement is uniquely defined
by the following loop, which should always be used as a source of
symmetry information in preference to the above space-group names.
They are only intended as comments.
;
_shelx_estimated_absorpt_t_min 0.905
_shelx_estimated_absorpt_t_max 0.957

loop_
_space_group_symop_operation_xyz
'x, y, z'
'-x, -y, -z'

loop_
_atom_site_label
_atom_site_type_symbol
_atom_site_fract_x
_atom_site_fract_y
_atom_site_fract_z
_atom_site_U_iso_or_equiv
_atom_site_adp_type
_atom_site_occupancy
_atom_site_site_symmetry_order
_atom_site_calc_flag
_atom_site_refinement_flags_posn
_atom_site_refinement_flags_adp
_atom_site_refinement_flags_occupancy
_atom_site_disorder_assembly
_atom_site_disorder_group
Co1 Co 0.55291(5) 0.66530(4) 0.18047(3) 0.03735(15) Uani 1 1 d . . . . .
F1 F 0.1613(3) 0.93322(19) 0.00193(18) 0.0711(7) Uani 1 1 d . . . . .
F2 F 0.0978(2) 0.7969(2) 0.07035(18) 0.0728(7) Uani 1 1 d . . . . .
F3 F 0.2216(3) 0.7912(2) -0.06583(17) 0.0795(8) Uani 1 1 d . . . . .
F4 F 0.5053(3) 1.07486(19) 0.1624(2) 0.1005(11) Uani 1 1 d . . . . .
F5 F 0.7114(3) 0.9919(2) 0.1785(2) 0.0859(9) Uani 1 1 d . . . . .
F6 F 0.5647(3) 0.99596(17) 0.29998(16) 0.0628(6) Uani 1 1 d . . . . .
F7 F 0.8210(8) 0.7308(6) -0.1058(5) 0.119(3) Uani 0.661(10) 1 d D U P A 1
F7' F 0.7767(11) 0.6538(14) -0.1280(6) 0.082(3) Uani 0.339(10) 1 d D U P A 2
F8 F 0.8049(5) 0.5708(7) -0.1133(3) 0.087(2) Uani 0.661(10) 1 d D U P A 1
F8' F 0.8337(14) 0.7906(11) -0.0761(9) 0.103(4) Uani 0.339(10) 1 d D U P A 2
F9 F 1.0013(7) 0.6180(6) -0.0731(6) 0.0712(18) Uani 0.661(10) 1 d D U P A 1
F9' F 0.9825(16) 0.6652(11) -0.0797(13) 0.081(4) Uani 0.339(10) 1 d D U P A 2
F10 F 1.0774(14) 0.6446(9) 0.2922(11) 0.068(3) Uani 0.421(16) 1 d D U P B 1
F10' F 1.0958(9) 0.6249(9) 0.2573(7) 0.065(2) Uani 0.579(16) 1 d D U P B 2
F11 F 1.0671(15) 0.4919(8) 0.2738(11) 0.073(3) Uani 0.421(16) 1 d D U P B 1
F11' F 1.0078(13) 0.4855(6) 0.2995(9) 0.084(3) Uani 0.579(16) 1 d D U P B 2
F12 F 0.9421(8) 0.5578(14) 0.3852(5) 0.072(3) Uani 0.421(16) 1 d D U P B 1
F12' F 0.9455(6) 0.6271(10) 0.3739(5) 0.070(3) Uani 0.579(16) 1 d D U P B 2
O1 O 0.3807(3) 0.72162(18) 0.09691(16) 0.0438(6) Uani 1 1 d . . . . .
O2 O 0.5920(3) 0.81234(19) 0.20254(17) 0.0441(6) Uani 1 1 d . . . . .
O3 O 0.6688(3) 0.65453(19) 0.05209(16) 0.0466(6) Uani 1 1 d . . . . .
O4 O 0.7392(2) 0.60822(17) 0.25348(16) 0.0420(6) Uani 1 1 d . . . . .
O5 O 0.5045(2) 0.50472(16) 0.18053(15) 0.0386(5) Uani 1 1 d . . . . .
O6 O 0.4364(2) 0.64977(16) 0.30416(15) 0.0352(5) Uani 1 1 d . . . . .
O7 O 0.4251(3) 0.18374(19) 0.3785(2) 0.0691(9) Uani 1 1 d . . . . .
O8 O 0.3389(3) 0.23498(18) 0.51887(19) 0.0461(6) Uani 1 1 d . . . . .
N1 N 0.3819(3) 0.2523(2) 0.4338(2) 0.0423(7) Uani 1 1 d . . . . .
N2 N 0.2315(3) 0.89320(19) 0.52772(18) 0.0307(6) Uani 1 1 d . . . . .
C1 C 0.3406(4) 0.8149(3) 0.0807(2) 0.0394(8) Uani 1 1 d . . . . .
C2 C 0.2055(4) 0.8341(3) 0.0209(3) 0.0496(9) Uani 1 1 d . . . . .
C3 C 0.4008(4) 0.8998(3) 0.1107(2) 0.0450(9) Uani 1 1 d . . . . .
H3 H 0.358275 0.966199 0.090234 0.054 Uiso 1 1 calc R U . . .
C4 C 0.5208(4) 0.8916(3) 0.1694(2) 0.0406(8) Uani 1 1 d . . . . .
C5 C 0.5741(5) 0.9899(3) 0.2022(3) 0.0566(10) Uani 1 1 d . . . . .
C6 C 0.8031(4) 0.6443(3) 0.0445(3) 0.0556(11) Uani 1 1 d D . . . .
C7 C 0.8605(8) 0.6397(7) -0.0632(5) 0.0626(19) Uani 0.661(10) 1 d D U P A 1
C7' C 0.8475(16) 0.6896(12) -0.0593(10) 0.071(3) Uani 0.339(10) 1 d D U P A 2
C8 C 0.9013(4) 0.6255(3) 0.1179(3) 0.0598(12) Uani 1 1 d . . . . .
H8 H 0.999645 0.624294 0.100985 0.072 Uiso 1 1 calc R U . . .
C9 C 0.8611(4) 0.6082(3) 0.2168(2) 0.0401(8) Uani 1 1 d . . . . .
C10 C 0.9821(4) 0.5827(3) 0.2896(3) 0.0459(9) Uani 1 1 d D U . . .
C11 C 0.5646(4) 0.4265(3) 0.1148(2) 0.0411(8) Uani 1 1 d . . . . .
H11A H 0.490918 0.384028 0.097927 0.062 Uiso 1 1 calc R U . . .
H11B H 0.642825 0.383515 0.147444 0.062 Uiso 1 1 calc R U . . .
H11C H 0.600761 0.458901 0.054166 0.062 Uiso 1 1 calc R U . . .
C12 C 0.4535(3) 0.4734(2) 0.2719(2) 0.0308(7) Uani 1 1 d . . . . .
C13 C 0.4127(3) 0.5591(2) 0.3346(2) 0.0309(7) Uani 1 1 d . . . . .
C14 C 0.3459(3) 0.5374(2) 0.4283(2) 0.0298(7) Uani 1 1 d . . . . .
C15 C 0.3374(3) 0.4350(2) 0.4587(2) 0.0318(7) Uani 1 1 d . . . . .
H15 H 0.298120 0.419671 0.522240 0.038 Uiso 1 1 calc R U . . .
C16 C 0.3848(3) 0.3579(2) 0.3985(2) 0.0339(7) Uani 1 1 d . . . . .
C17 C 0.4407(3) 0.3758(2) 0.3019(2) 0.0349(7) Uani 1 1 d . . . . .
H17 H 0.468421 0.320657 0.259562 0.042 Uiso 1 1 calc R U . . .
C18 C 0.2866(3) 0.6170(2) 0.4907(2) 0.0309(7) Uani 1 1 d . . . . .
H18 H 0.238707 0.595427 0.549106 0.037 Uiso 1 1 calc R U . . .
C19 C 0.2894(3) 0.7198(2) 0.4777(2) 0.0305(7) Uani 1 1 d . . . . .
H19 H 0.345016 0.743331 0.423821 0.037 Uiso 1 1 calc R U . . .
C20 C 0.2153(3) 0.7942(2) 0.5389(2) 0.0291(7) Uani 1 1 d . . . . .
C21 C 0.3309(4) 0.9370(3) 0.4575(2) 0.0417(8) Uani 1 1 d . . . . .
H21A H 0.421270 0.892027 0.455650 0.063 Uiso 1 1 calc R U . . .
H21B H 0.347656 1.004919 0.478468 0.063 Uiso 1 1 calc R U . . .
H21C H 0.290000 0.943187 0.391318 0.063 Uiso 1 1 calc R U . . .
C22 C 0.1066(3) 0.7794(2) 0.6224(2) 0.0304(7) Uani 1 1 d . . . . .
C23 C -0.0191(3) 0.7259(2) 0.5890(2) 0.0361(7) Uani 1 1 d . . . . .
H23A H -0.062464 0.763386 0.531126 0.054 Uiso 1 1 calc R U . . .
H23B H -0.090192 0.724898 0.643026 0.054 Uiso 1 1 calc R U . . .
H23C H 0.015174 0.655465 0.571635 0.054 Uiso 1 1 calc R U . . .
C24 C 0.1803(3) 0.7219(2) 0.7118(2) 0.0362(7) Uani 1 1 d . . . . .
H24A H 0.213931 0.651257 0.694513 0.054 Uiso 1 1 calc R U . . .
H24B H 0.112414 0.721133 0.767836 0.054 Uiso 1 1 calc R U . . .
H24C H 0.261408 0.756529 0.730100 0.054 Uiso 1 1 calc R U . . .
C25 C 0.0608(3) 0.8892(2) 0.6482(2) 0.0332(7) Uani 1 1 d . . . . .
C26 C 0.1385(3) 0.9538(2) 0.5918(2) 0.0341(7) Uani 1 1 d . . . . .
C27 C 0.1264(4) 1.0582(2) 0.6019(3) 0.0433(9) Uani 1 1 d . . . . .
H27 H 0.183812 1.100689 0.564072 0.052 Uiso 1 1 calc R U . . .
C28 C 0.0255(4) 1.0977(3) 0.6707(3) 0.0585(11) Uani 1 1 d . . . . .
H28 H 0.012187 1.169545 0.679527 0.070 Uiso 1 1 calc R U . . .
C29 C -0.0564(4) 1.0356(3) 0.7267(3) 0.0582(11) Uani 1 1 d . . . . .
H29 H -0.125563 1.065554 0.772517 0.070 Uiso 1 1 calc R U . . .
C30 C -0.0388(4) 0.9296(3) 0.7170(3) 0.0472(9) Uani 1 1 d . . . . .
H30 H -0.093604 0.886540 0.756354 0.057 Uiso 1 1 calc R U . . .

loop_
_atom_site_aniso_label
_atom_site_aniso_U_11
_atom_site_aniso_U_22
_atom_site_aniso_U_33
_atom_site_aniso_U_23
_atom_site_aniso_U_13
_atom_site_aniso_U_12
Co1 0.0456(3) 0.0384(3) 0.0286(2) -0.00501(19) 0.00005(19) -0.0063(2)
F1 0.0719(17) 0.0682(17) 0.0693(16) 0.0007(13) -0.0215(13) 0.0109(13)
F2 0.0525(15) 0.094(2) 0.0738(17) 0.0058(15) -0.0093(13) -0.0159(13)
F3 0.0842(18) 0.103(2) 0.0480(14) -0.0348(13) -0.0252(13) 0.0161(15)
F4 0.157(3) 0.0380(14) 0.111(2) 0.0051(14) -0.065(2) -0.0222(16)
F5 0.097(2) 0.086(2) 0.0847(19) -0.0152(15) 0.0166(16) -0.0530(17)
F6 0.0846(17) 0.0555(14) 0.0516(14) -0.0204(11) -0.0007(12) -0.0154(12)
F7 0.165(5) 0.113(6) 0.069(4) 0.035(4) 0.033(4) 0.000(5)
F7' 0.081(5) 0.140(8) 0.029(4) -0.015(5) 0.005(3) -0.033(6)
F8 0.069(3) 0.155(6) 0.042(2) -0.042(3) 0.0031(19) -0.023(3)
F8' 0.146(7) 0.101(8) 0.062(6) 0.027(6) 0.015(5) -0.031(6)
F9 0.058(3) 0.117(5) 0.041(3) -0.007(4) 0.015(2) -0.020(3)
F9' 0.065(6) 0.128(9) 0.050(5) 0.007(7) 0.010(4) -0.024(6)
F10 0.080(6) 0.039(4) 0.091(8) 0.014(5) -0.050(6) -0.024(4)
F10' 0.043(3) 0.098(6) 0.056(4) 0.012(3) -0.014(3) -0.021(3)
F11 0.096(8) 0.048(5) 0.075(6) -0.009(4) -0.027(5) 0.000(5)
F11' 0.113(7) 0.044(3) 0.098(6) 0.030(3) -0.053(5) -0.023(4)
F12 0.062(4) 0.112(9) 0.039(3) 0.007(4) -0.006(3) -0.006(5)
F12' 0.059(3) 0.113(6) 0.039(3) -0.036(3) -0.010(2) -0.001(3)
O1 0.0537(15) 0.0413(15) 0.0378(13) -0.0060(11) -0.0045(11) -0.0094(12)
O2 0.0509(15) 0.0469(15) 0.0366(13) -0.0004(11) -0.0070(11) -0.0139(12)
O3 0.0496(16) 0.0619(17) 0.0300(12) -0.0061(11) -0.0006(11) -0.0123(13)
O4 0.0459(14) 0.0455(14) 0.0340(12) -0.0027(11) 0.0039(11) -0.0040(11)
O5 0.0519(14) 0.0335(13) 0.0304(12) -0.0104(10) 0.0035(10) -0.0022(10)
O6 0.0456(14) 0.0288(12) 0.0317(12) -0.0061(9) 0.0016(10) -0.0058(10)
O7 0.114(3) 0.0277(14) 0.0610(18) -0.0081(13) 0.0102(17) 0.0076(15)
O8 0.0494(15) 0.0383(14) 0.0499(15) 0.0078(12) -0.0035(12) -0.0052(11)
N1 0.0436(18) 0.0291(15) 0.0530(19) -0.0005(14) -0.0091(14) 0.0018(13)
N2 0.0343(15) 0.0283(14) 0.0295(13) -0.0006(11) -0.0030(11) -0.0028(11)
C1 0.043(2) 0.049(2) 0.0265(16) -0.0015(15) -0.0006(14) -0.0052(17)
C2 0.055(2) 0.055(2) 0.038(2) -0.0080(18) -0.0047(17) 0.0015(19)
C3 0.057(2) 0.043(2) 0.0357(19) -0.0041(16) -0.0028(16) -0.0044(17)
C4 0.055(2) 0.040(2) 0.0276(17) -0.0023(15) 0.0011(15) -0.0099(17)
C5 0.076(3) 0.044(2) 0.051(2) -0.0030(19) -0.004(2) -0.010(2)
C6 0.059(3) 0.080(3) 0.0331(19) -0.0064(19) 0.0041(17) -0.029(2)
C7 0.059(4) 0.092(5) 0.039(3) -0.006(3) 0.006(3) -0.014(4)
C7' 0.074(5) 0.091(6) 0.050(5) -0.007(5) 0.003(5) -0.015(5)
C8 0.046(2) 0.104(4) 0.034(2) -0.007(2) 0.0015(17) -0.027(2)
C9 0.046(2) 0.041(2) 0.0363(18) -0.0105(15) 0.0014(15) -0.0139(16)
C10 0.050(2) 0.049(2) 0.040(2) -0.0029(17) 0.0001(16) -0.0112(18)
C11 0.050(2) 0.042(2) 0.0303(17) -0.0119(15) -0.0023(15) 0.0061(16)
C12 0.0305(17) 0.0323(17) 0.0290(16) -0.0048(13) -0.0058(12) 0.0015(13)
C13 0.0306(16) 0.0300(17) 0.0320(16) -0.0068(13) -0.0063(13) -0.0008(13)
C14 0.0295(16) 0.0301(16) 0.0298(16) -0.0054(13) -0.0041(13) -0.0020(13)
C15 0.0277(16) 0.0313(17) 0.0357(17) 0.0013(13) -0.0045(13) -0.0004(13)
C16 0.0359(18) 0.0288(17) 0.0365(18) 0.0005(14) -0.0084(14) -0.0006(14)
C17 0.0348(18) 0.0320(17) 0.0373(18) -0.0079(14) -0.0093(14) 0.0032(13)
C18 0.0273(16) 0.0358(18) 0.0290(16) -0.0023(13) -0.0036(12) -0.0006(13)
C19 0.0350(17) 0.0310(17) 0.0256(15) -0.0023(13) -0.0003(12) -0.0042(13)
C20 0.0328(17) 0.0311(17) 0.0237(15) -0.0017(12) -0.0082(12) -0.0030(13)
C21 0.046(2) 0.0358(19) 0.044(2) 0.0062(16) -0.0009(16) -0.0132(16)
C22 0.0369(18) 0.0306(17) 0.0231(15) -0.0032(12) -0.0025(13) -0.0003(13)
C23 0.0362(18) 0.0350(18) 0.0370(18) 0.0004(14) -0.0043(14) -0.0038(14)
C24 0.0420(19) 0.0390(19) 0.0271(16) -0.0003(14) -0.0039(14) -0.0018(15)
C25 0.0359(18) 0.0336(18) 0.0291(16) -0.0052(13) -0.0047(13) 0.0018(14)
C26 0.0382(18) 0.0311(17) 0.0323(17) -0.0061(13) -0.0080(14) 0.0018(14)
C27 0.051(2) 0.0291(18) 0.051(2) -0.0046(16) -0.0128(17) -0.0032(16)
C28 0.070(3) 0.037(2) 0.067(3) -0.018(2) -0.009(2) 0.007(2)
C29 0.061(3) 0.053(2) 0.057(2) -0.023(2) 0.000(2) 0.013(2)
C30 0.051(2) 0.048(2) 0.041(2) -0.0093(17) 0.0030(17) 0.0008(18)

loop_
_atom_type_symbol
_atom_type_description
_atom_type_scat_dispersion_real
_atom_type_scat_dispersion_imag
_atom_type_scat_source
C C 0.0033 0.0016 'International Tables Vol C Tables 4.2.6.8 and 6.1.1.4'
H H 0.0000 0.0000 'International Tables Vol C Tables 4.2.6.8 and 6.1.1.4'
Co Co 0.3494 0.9721 'International Tables Vol C Tables 4.2.6.8 and 6.1.1.4'
F F 0.0171 0.0103 'International Tables Vol C Tables 4.2.6.8 and 6.1.1.4'
N N 0.0061 0.0033 'International Tables Vol C Tables 4.2.6.8 and 6.1.1.4'
O O 0.0106 0.0060 'International Tables Vol C Tables 4.2.6.8 and 6.1.1.4'

loop_
_geom_angle_atom_site_label_1
_geom_angle_atom_site_label_2
_geom_angle_atom_site_label_3
_geom_angle
_geom_angle_site_symmetry_1
_geom_angle_site_symmetry_3
_geom_angle_publ_flag
O6 Co1 O3 169.93(9) . . ?
O6 Co1 O2 96.04(9) . . ?
O3 Co1 O2 93.96(10) . . ?
O6 Co1 O1 93.94(9) . . ?
O3 Co1 O1 87.38(10) . . ?
O2 Co1 O1 89.40(9) . . ?
O6 Co1 O4 91.27(9) . . ?
O3 Co1 O4 87.41(9) . . ?
O2 Co1 O4 90.51(9) . . ?
O1 Co1 O4 174.77(9) . . ?
O6 Co1 O5 76.09(8) . . ?
O3 Co1 O5 93.86(9) . . ?
O2 Co1 O5 171.51(8) . . ?
O1 Co1 O5 94.25(9) . . ?
O4 Co1 O5 86.55(9) . . ?
C1 O1 Co1 124.5(2) . . ?
C4 O2 Co1 125.7(2) . . ?
C6 O3 Co1 125.8(2) . . ?
C9 O4 Co1 124.3(2) . . ?
C12 O5 C11 117.7(2) . . ?
C12 O5 Co1 111.37(17) . . ?
C11 O5 Co1 126.8(2) . . ?
C13 O6 Co1 118.68(19) . . ?
O7 N1 O8 122.3(3) . . ?
O7 N1 C16 118.6(3) . . ?
O8 N1 C16 119.0(3) . . ?
C20 N2 C26 111.7(3) . . ?
C20 N2 C21 125.4(3) . . ?
C26 N2 C21 122.9(3) . . ?
O1 C1 C3 129.2(3) . . ?
O1 C1 C2 113.0(3) . . ?
C3 C1 C2 117.8(3) . . ?
F3 C2 F2 108.6(3) . . ?
F3 C2 F1 106.1(3) . . ?
F2 C2 F1 105.5(3) . . ?
F3 C2 C1 111.8(3) . . ?
F2 C2 C1 110.3(3) . . ?
F1 C2 C1 114.2(3) . . ?
C1 C3 C4 122.8(3) . . ?
C1 C3 H3 118.6 . . ?
C4 C3 H3 118.6 . . ?
O2 C4 C3 128.3(3) . . ?
O2 C4 C5 113.1(3) . . ?
C3 C4 C5 118.6(3) . . ?
F4 C5 F6 108.0(3) . . ?
F4 C5 F5 106.5(3) . . ?
F6 C5 F5 105.6(3) . . ?
F4 C5 C4 113.9(3) . . ?
F6 C5 C4 110.9(3) . . ?
F5 C5 C4 111.5(3) . . ?
O3 C6 C8 128.8(3) . . ?
O3 C6 C7 113.8(4) . . ?
C8 C6 C7 117.0(4) . . ?
O3 C6 C7' 108.8(6) . . ?
C8 C6 C7' 120.1(6) . . ?
F8 C7 F7 107.7(7) . . ?
F8 C7 F9 106.1(6) . . ?
F7 C7 F9 109.1(6) . . ?
F8 C7 C6 112.2(5) . . ?
F7 C7 C6 106.5(6) . . ?
F9 C7 C6 115.1(6) . . ?
F7' C7' F9' 107.3(12) . . ?
F7' C7' F8' 105.5(12) . . ?
F9' C7' F8' 101.3(11) . . ?
F7' C7' C6 109.9(10) . . ?
F9' C7' C6 112.1(13) . . ?
F8' C7' C6 119.7(11) . . ?
C6 C8 C9 122.0(4) . . ?
C6 C8 H8 119.0 . . ?
C9 C8 H8 119.0 . . ?
O4 C9 C8 128.6(3) . . ?
O4 C9 C10 115.1(3) . . ?
C8 C9 C10 116.3(3) . . ?
F11' C10 F12' 113.0(6) . . ?
F11' C10 F10' 111.8(7) . . ?
F12' C10 F10' 104.6(5) . . ?
F10 C10 F12 108.5(6) . . ?
F10 C10 F11 100.3(8) . . ?
F12 C10 F11 96.0(7) . . ?
F11' C10 C9 108.4(5) . . ?
F10 C10 C9 118.1(7) . . ?
F12' C10 C9 109.0(4) . . ?
F10' C10 C9 110.0(5) . . ?
F12 C10 C9 115.9(4) . . ?
F11 C10 C9 114.9(7) . . ?
O5 C11 H11A 109.5 . . ?
O5 C11 H11B 109.5 . . ?
H11A C11 H11B 109.5 . . ?
O5 C11 H11C 109.5 . . ?
H11A C11 H11C 109.5 . . ?
H11B C11 H11C 109.5 . . ?
C17 C12 O5 125.7(3) . . ?
C17 C12 C13 122.4(3) . . ?
O5 C12 C13 111.9(3) . . ?
O6 C13 C14 123.5(3) . . ?
O6 C13 C12 119.4(3) . . ?
C14 C13 C12 117.1(3) . . ?
C15 C14 C18 119.1(3) . . ?
C15 C14 C13 119.1(3) . . ?
C18 C14 C13 121.8(3) . . ?
C16 C15 C14 120.6(3) . . ?
C16 C15 H15 119.7 . . ?
C14 C15 H15 119.7 . . ?
C15 C16 C17 122.5(3) . . ?
C15 C16 N1 119.5(3) . . ?
C17 C16 N1 118.0(3) . . ?
C12 C17 C16 118.0(3) . . ?
C12 C17 H17 121.0 . . ?
C16 C17 H17 121.0 . . ?
C19 C18 C14 128.5(3) . . ?
C19 C18 H18 115.7 . . ?
C14 C18 H18 115.7 . . ?
C18 C19 C20 124.5(3) . . ?
C18 C19 H19 117.7 . . ?
C20 C19 H19 117.7 . . ?
N2 C20 C19 121.8(3) . . ?
N2 C20 C22 109.4(3) . . ?
C19 C20 C22 128.7(3) . . ?
N2 C21 H21A 109.5 . . ?
N2 C21 H21B 109.5 . . ?
H21A C21 H21B 109.5 . . ?
N2 C21 H21C 109.5 . . ?
H21A C21 H21C 109.5 . . ?
H21B C21 H21C 109.5 . . ?
C25 C22 C20 100.8(2) . . ?
C25 C22 C23 112.0(3) . . ?
C20 C22 C23 112.9(2) . . ?
C25 C22 C24 109.1(2) . . ?
C20 C22 C24 110.3(2) . . ?
C23 C22 C24 111.4(3) . . ?
C22 C23 H23A 109.5 . . ?
C22 C23 H23B 109.5 . . ?
H23A C23 H23B 109.5 . . ?
C22 C23 H23C 109.5 . . ?
H23A C23 H23C 109.5 . . ?
H23B C23 H23C 109.5 . . ?
C22 C24 H24A 109.5 . . ?
C22 C24 H24B 109.5 . . ?
H24A C24 H24B 109.5 . . ?
C22 C24 H24C 109.5 . . ?
H24A C24 H24C 109.5 . . ?
H24B C24 H24C 109.5 . . ?
C26 C25 C30 119.7(3) . . ?
C26 C25 C22 109.9(3) . . ?
C30 C25 C22 130.4(3) . . ?
C27 C26 C25 123.7(3) . . ?
C27 C26 N2 128.2(3) . . ?
C25 C26 N2 108.1(3) . . ?
C26 C27 C28 115.9(3) . . ?
C26 C27 H27 122.0 . . ?
C28 C27 H27 122.0 . . ?
C29 C28 C27 122.0(4) . . ?
C29 C28 H28 119.0 . . ?
C27 C28 H28 119.0 . . ?
C28 C29 C30 120.8(4) . . ?
C28 C29 H29 119.6 . . ?
C30 C29 H29 119.6 . . ?
C25 C30 C29 117.9(4) . . ?
C25 C30 H30 121.1 . . ?
C29 C30 H30 121.1 . . ?

loop_
_geom_bond_atom_site_label_1
_geom_bond_atom_site_label_2
_geom_bond_distance
_geom_bond_site_symmetry_2
_geom_bond_publ_flag
Co1 O6 1.995(2) . ?
Co1 O3 2.028(2) . ?
Co1 O2 2.046(2) . ?
Co1 O1 2.054(2) . ?
Co1 O4 2.088(2) . ?
Co1 O5 2.212(2) . ?
F1 C2 1.337(4) . ?
F2 C2 1.334(4) . ?
F3 C2 1.319(4) . ?
F4 C5 1.325(5) . ?
F5 C5 1.332(5) . ?
F6 C5 1.328(4) . ?
F7 C7 1.323(9) . ?
F7' C7' 1.295(13) . ?
F8 C7 1.318(8) . ?
F8' C7' 1.330(14) . ?
F9 C7 1.333(8) . ?
F9' C7' 1.304(14) . ?
F10 C10 1.286(10) . ?
F10' C10 1.323(8) . ?
F11 C10 1.378(10) . ?
F11' C10 1.273(8) . ?
F12 C10 1.375(7) . ?
F12' C10 1.321(6) . ?
O1 C1 1.252(4) . ?
O2 C4 1.245(4) . ?
O3 C6 1.263(4) . ?
O4 C9 1.243(4) . ?
O5 C12 1.379(4) . ?
O5 C11 1.441(3) . ?
O6 C13 1.288(3) . ?
O7 N1 1.220(4) . ?
O8 N1 1.232(4) . ?
N1 C16 1.452(4) . ?
N2 C20 1.330(4) . ?
N2 C26 1.418(4) . ?
N2 C21 1.467(4) . ?
C1 C3 1.390(5) . ?
C1 C2 1.520(5) . ?
C3 C4 1.394(5) . ?
C3 H3 0.9500 . ?
C4 C5 1.527(5) . ?
C6 C8 1.373(5) . ?
C6 C7 1.541(7) . ?
C6 C7' 1.568(14) . ?
C8 C9 1.397(5) . ?
C8 H8 0.9500 . ?
C9 C10 1.527(5) . ?
C11 H11A 0.9800 . ?
C11 H11B 0.9800 . ?
C11 H11C 0.9800 . ?
C12 C17 1.348(4) . ?
C12 C13 1.446(4) . ?
C13 C14 1.434(4) . ?
C14 C15 1.402(4) . ?
C14 C18 1.424(4) . ?
C15 C16 1.353(4) . ?
C15 H15 0.9500 . ?
C16 C17 1.417(4) . ?
C17 H17 0.9500 . ?
C18 C19 1.358(4) . ?
C18 H18 0.9500 . ?
C19 C20 1.416(4) . ?
C19 H19 0.9500 . ?
C20 C22 1.528(4) . ?
C21 H21A 0.9800 . ?
C21 H21B 0.9800 . ?
C21 H21C 0.9800 . ?
C22 C25 1.509(4) . ?
C22 C23 1.537(4) . ?
C22 C24 1.538(4) . ?
C23 H23A 0.9800 . ?
C23 H23B 0.9800 . ?
C23 H23C 0.9800 . ?
C24 H24A 0.9800 . ?
C24 H24B 0.9800 . ?
C24 H24C 0.9800 . ?
C25 C26 1.381(4) . ?
C25 C30 1.382(4) . ?
C26 C27 1.375(4) . ?
C27 C28 1.385(5) . ?
C27 H27 0.9500 . ?
C28 C29 1.381(5) . ?
C28 H28 0.9500 . ?
C29 C30 1.395(5) . ?
C29 H29 0.9500 . ?
C30 H30 0.9500 . ?

loop_
_geom_torsion_atom_site_label_1
_geom_torsion_atom_site_label_2
_geom_torsion_atom_site_label_3
_geom_torsion_atom_site_label_4
_geom_torsion
_geom_torsion_site_symmetry_1
_geom_torsion_site_symmetry_2
_geom_torsion_site_symmetry_3
_geom_torsion_site_symmetry_4
_geom_torsion_publ_flag
Co1 O1 C1 C3 2.0(5) . . . . ?
Co1 O1 C1 C2 -177.0(2) . . . . ?
O1 C1 C2 F3 -59.0(4) . . . . ?
C3 C1 C2 F3 121.9(4) . . . . ?
O1 C1 C2 F2 62.0(4) . . . . ?
C3 C1 C2 F2 -117.2(4) . . . . ?
O1 C1 C2 F1 -179.4(3) . . . . ?
C3 C1 C2 F1 1.4(5) . . . . ?
O1 C1 C3 C4 -1.9(6) . . . . ?
C2 C1 C3 C4 177.1(3) . . . . ?
Co1 O2 C4 C3 -0.2(5) . . . . ?
Co1 O2 C4 C5 177.9(2) . . . . ?
C1 C3 C4 O2 0.8(6) . . . . ?
C1 C3 C4 C5 -177.1(3) . . . . ?
O2 C4 C5 F4 175.9(3) . . . . ?
C3 C4 C5 F4 -5.9(5) . . . . ?
O2 C4 C5 F6 -62.0(4) . . . . ?
C3 C4 C5 F6 116.2(4) . . . . ?
O2 C4 C5 F5 55.4(4) . . . . ?
C3 C4 C5 F5 -126.4(4) . . . . ?
Co1 O3 C6 C8 8.8(6) . . . . ?
Co1 O3 C6 C7 -179.2(4) . . . . ?
Co1 O3 C6 C7' -153.6(6) . . . . ?
O3 C6 C7 F8 -51.8(7) . . . . ?
C8 C6 C7 F8 121.2(6) . . . . ?
O3 C6 C7 F7 65.7(7) . . . . ?
C8 C6 C7 F7 -121.2(7) . . . . ?
O3 C6 C7 F9 -173.1(5) . . . . ?
C8 C6 C7 F9 -0.1(8) . . . . ?
O3 C6 C7' F7' -49.1(11) . . . . ?
C8 C6 C7' F7' 146.7(9) . . . . ?
O3 C6 C7' F9' -168.4(9) . . . . ?
C8 C6 C7' F9' 27.5(13) . . . . ?
O3 C6 C7' F8' 73.2(12) . . . . ?
C8 C6 C7' F8' -90.9(13) . . . . ?
O3 C6 C8 C9 4.2(7) . . . . ?
C7 C6 C8 C9 -167.6(5) . . . . ?
C7' C6 C8 C9 164.9(7) . . . . ?
Co1 O4 C9 C8 -13.7(5) . . . . ?
Co1 O4 C9 C10 168.4(2) . . . . ?
C6 C8 C9 O4 -1.1(7) . . . . ?
C6 C8 C9 C10 176.8(4) . . . . ?
O4 C9 C10 F11' 83.8(7) . . . . ?
C8 C9 C10 F11' -94.4(8) . . . . ?
O4 C9 C10 F10 -128.0(9) . . . . ?
C8 C9 C10 F10 53.8(10) . . . . ?
O4 C9 C10 F12' -39.6(7) . . . . ?
C8 C9 C10 F12' 142.2(7) . . . . ?
O4 C9 C10 F10' -153.7(6) . . . . ?
C8 C9 C10 F10' 28.1(7) . . . . ?
O4 C9 C10 F12 3.2(9) . . . . ?
C8 C9 C10 F12 -175.0(9) . . . . ?
O4 C9 C10 F11 113.9(8) . . . . ?
C8 C9 C10 F11 -64.3(9) . . . . ?
C11 O5 C12 C17 -7.5(4) . . . . ?
Co1 O5 C12 C17 -166.2(3) . . . . ?
C11 O5 C12 C13 172.9(3) . . . . ?
Co1 O5 C12 C13 14.1(3) . . . . ?
Co1 O6 C13 C14 172.1(2) . . . . ?
Co1 O6 C13 C12 -8.6(4) . . . . ?
C17 C12 C13 O6 175.4(3) . . . . ?
O5 C12 C13 O6 -5.0(4) . . . . ?
C17 C12 C13 C14 -5.2(4) . . . . ?
O5 C12 C13 C14 174.4(2) . . . . ?
O6 C13 C14 C15 -173.8(3) . . . . ?
C12 C13 C14 C15 6.8(4) . . . . ?
O6 C13 C14 C18 6.8(4) . . . . ?
C12 C13 C14 C18 -172.6(3) . . . . ?
C18 C14 C15 C16 175.9(3) . . . . ?
C13 C14 C15 C16 -3.5(4) . . . . ?
C14 C15 C16 C17 -1.9(5) . . . . ?
C14 C15 C16 N1 176.7(3) . . . . ?
O7 N1 C16 C15 -179.9(3) . . . . ?
O8 N1 C16 C15 -1.5(5) . . . . ?
O7 N1 C16 C17 -1.3(5) . . . . ?
O8 N1 C16 C17 177.2(3) . . . . ?
O5 C12 C17 C16 -179.4(3) . . . . ?
C13 C12 C17 C16 0.2(5) . . . . ?
C15 C16 C17 C12 3.6(5) . . . . ?
N1 C16 C17 C12 -175.1(3) . . . . ?
C15 C14 C18 C19 176.4(3) . . . . ?
C13 C14 C18 C19 -4.2(5) . . . . ?
C14 C18 C19 C20 173.4(3) . . . . ?
C26 N2 C20 C19 175.3(3) . . . . ?
C21 N2 C20 C19 -3.9(4) . . . . ?
C26 N2 C20 C22 -3.3(3) . . . . ?
C21 N2 C20 C22 177.6(3) . . . . ?
C18 C19 C20 N2 174.2(3) . . . . ?
C18 C19 C20 C22 -7.5(5) . . . . ?
N2 C20 C22 C25 3.8(3) . . . . ?
C19 C20 C22 C25 -174.6(3) . . . . ?
N2 C20 C22 C23 123.4(3) . . . . ?
C19 C20 C22 C23 -55.1(4) . . . . ?
N2 C20 C22 C24 -111.4(3) . . . . ?
C19 C20 C22 C24 70.2(4) . . . . ?
C20 C22 C25 C26 -3.1(3) . . . . ?
C23 C22 C25 C26 -123.3(3) . . . . ?
C24 C22 C25 C26 113.0(3) . . . . ?
C20 C22 C25 C30 178.3(3) . . . . ?
C23 C22 C25 C30 58.1(4) . . . . ?
C24 C22 C25 C30 -65.6(4) . . . . ?
C30 C25 C26 C27 2.2(5) . . . . ?
C22 C25 C26 C27 -176.5(3) . . . . ?
C30 C25 C26 N2 -179.8(3) . . . . ?
C22 C25 C26 N2 1.4(3) . . . . ?
C20 N2 C26 C27 179.1(3) . . . . ?
C21 N2 C26 C27 -1.8(5) . . . . ?
C20 N2 C26 C25 1.2(3) . . . . ?
C21 N2 C26 C25 -179.6(3) . . . . ?
C25 C26 C27 C28 -2.6(5) . . . . ?
N2 C26 C27 C28 179.9(3) . . . . ?
C26 C27 C28 C29 1.0(6) . . . . ?
C27 C28 C29 C30 0.9(6) . . . . ?
C26 C25 C30 C29 -0.2(5) . . . . ?
C22 C25 C30 C29 178.3(3) . . . . ?
C28 C29 C30 C25 -1.3(6) . . . . ?
